data_2002993
loop_
_publ_author_name
'G\"orbitz, Carl Henrik'
'Torgersen, Eirin'

_publ_section_title
;
 Symmetry, pseudosymmetry and packing disorder in the alcohol solvates
 of <small>L</small>-leucyl-<small>L</small>-valine
;
_journal_coden_ASTM ASBSDK
_journal_issue 1
_journal_name_full
;
 Acta Crystallographica, Section B: Structural Science
;
_journal_page_first 104
_journal_page_last 113
_journal_paper_doi 10.1107/S0108768198010192
_journal_volume 55
_journal_year 1999
_chemical_formula_sum 'C14 H30 N2 O4'
_chemical_formula_weight 290.40
_chemical_name_systematic
;
 L-leucyl-L-valine 2-propanol (1:1)
;
_space_group_IT_number 19
_symmetry_cell_setting orthorhombic
_symmetry_space_group_name_Hall 'P 2ac 2ab'
_symmetry_space_group_name_H-M 'P 21 21 21'
_audit_creation_method SHELXL
_cell_angle_alpha 90.00
_cell_angle_beta 90.00
_cell_angle_gamma 90.00
_cell_formula_units_Z 4
_cell_length_a 5.17090(10)
_cell_length_b 14.6136(2)
_cell_length_c 22.4230(4)
_cell_measurement_reflns_used 7127
_cell_measurement_temperature 150(2)
_cell_volume 1694.40(5)
_computing_cell_refinement 'SAINT (Siemens, 1995)'
_computing_data_collection 'SMART (Siemens, 1995)'
_computing_data_reduction 'SAINT (Siemens, 1995)'
_computing_molecular_graphics 'SHELXTL (Sheldrick, 1994)'
_computing_publication_material 'SHELXTL (Sheldrick, 1994)'
_computing_structure_refinement 'SHELXTL (Sheldrick, 1994)'
_computing_structure_solution 'SHELXS-86 (Sheldrick, 1990)'
_diffrn_ambient_temperature 150(2)
_diffrn_measurement_device 'Siemens SMART CCD diffractometer'
_diffrn_measurement_method 'Sets of exposures each taken over 0.6\% \w rotation'
_diffrn_radiation_monochromator graphite
_diffrn_radiation_source 'fine-focus sealed tube'
_diffrn_radiation_type MoK\a
_diffrn_radiation_wavelength 0.71073
_diffrn_reflns_av_R_equivalents 0.0341
_diffrn_reflns_av_sigmaI/netI 0.0389
_diffrn_reflns_limit_h_max 7
_diffrn_reflns_limit_h_min -9
_diffrn_reflns_limit_k_max 28
_diffrn_reflns_limit_k_min -28
_diffrn_reflns_limit_l_max 36
_diffrn_reflns_limit_l_min -43
_diffrn_reflns_number 32534
_diffrn_reflns_theta_max 43.15
_diffrn_reflns_theta_min 2.29
_diffrn_standards_decay_% 0
_diffrn_standards_number 'not applicable to area detectors'
_exptl_absorpt_coefficient_mu 0.082
_exptl_absorpt_correction_T_max 0.980
_exptl_absorpt_correction_T_min 0.952
_exptl_absorpt_correction_type 'multiscan (SADABS; Sheldrick, 1996)'
_exptl_crystal_colour Colourless
_exptl_crystal_density_diffrn 1.138
_exptl_crystal_density_meas ?
_exptl_crystal_description Block
_exptl_crystal_F_000 640
_exptl_crystal_size_max 0.55
_exptl_crystal_size_mid 0.25
_exptl_crystal_size_min 0.10
_refine_diff_density_max 0.337
_refine_diff_density_min -0.225
_refine_ls_extinction_method none
_refine_ls_goodness_of_fit_all 1.106
_refine_ls_goodness_of_fit_obs 1.140
_refine_ls_hydrogen_treatment mixed
_refine_ls_matrix_type full
_refine_ls_number_parameters 230
_refine_ls_number_reflns 12521
_refine_ls_number_restraints 3
_refine_ls_restrained_S_all 1.107
_refine_ls_restrained_S_obs 1.141
_refine_ls_R_factor_all 0.0796
_refine_ls_R_factor_obs 0.0559
_refine_ls_shift/esd_max 0.007
_refine_ls_shift/esd_mean 0.001
_refine_ls_structure_factor_coef Fsqd
_refine_ls_weighting_details 'w=1/[\s^2^(Fo^2^)+(0.0524P)^2^+0.1584P] where P=(Fo^2^+2Fc^2^)/3'
_refine_ls_weighting_scheme calc
_refine_ls_wR_factor_all 0.1358
_refine_ls_wR_factor_obs 0.1225
_reflns_number_observed 9601
_reflns_number_total 12521
_reflns_observed_criterion >2sigma(I)
_cod_data_source_file ha0173.cif
_cod_data_source_block lv2p
_cod_depositor_comments
;
The following automatic conversions were performed:
'_symmetry_cell_setting' value 'Orthorhombic' changed to 'orthorhombic'
according to '/home/saulius/struct/CIF-dictionaries/cif_core.dic'
dictionary named 'cif_core.dic' version 2.4.1 from 2010-06-29.

Automatic conversion script
Id: cif_fix_enum 1527 2010-12-29 10:47:43Z saulius 

The following automatic conversions were performed:

'_symmetry_cell_setting' value 'Orthorhombic' changed to
'orthorhombic' according to
/home/saulius/struct/CIF-dictionaries/cif_core.dic dictionary named
'cif_core.dic' version 2.4.1 from 2010-06-29.

Automatic conversion script
Id: cif_fix_values 1715 2011-07-08 13:25:40Z adriana 

The following automatic conversions were performed:

'_refine_ls_weighting_scheme' value 'calc
w=1/[\s^2^(Fo^2^)+(0.0524P)^2^+0.1584P] where P=(Fo^2^+2Fc^2^)/3' was
changed to 'calc'. New tag '_refine_ls_weighting_details' was
created. The value of the new tag was set to
'w=1/[\s^2^(Fo^2^)+(0.0524P)^2^+0.1584P] where P=(Fo^2^+2Fc^2^)/3'.

Automatic conversion script
Id: cif_fix_values 3143 2015-03-26 13:38:13Z robertas 
;
_cod_original_sg_symbol_H-M 'P 212121'
_cod_database_code 2002993
_cod_database_fobs_code 2002993

loop_
_symmetry_equiv_pos_as_xyz
'x, y, z'
'-x+1/2, -y, z+1/2'
'-x, y+1/2, -z+1/2'
'x+1/2, -y+1/2, -z'

loop_
_atom_site_aniso_label
_atom_site_aniso_U_11
_atom_site_aniso_U_22
_atom_site_aniso_U_33
_atom_site_aniso_U_12
_atom_site_aniso_U_13
_atom_site_aniso_U_23
O1A 0.0348(3) 0.0226(2) 0.0399(4) 0.0137(2) 0.0183(3) 0.0097(2)
O2A 0.0251(12) 0.0195(6) 0.0472(11) 0.0065(10) 0.0025(13) -0.0104(6)
O2B 0.0286(12) 0.0147(6) 0.0384(9) 0.0032(10) 0.0045(13) -0.0047(5)
O3A 0.0177(6) 0.0227(6) 0.0406(10) 0.0019(6) -0.0056(6) -0.0083(6)
O3B 0.0182(6) 0.0278(7) 0.0362(8) 0.0042(7) -0.0037(6) -0.0065(7)
N1A 0.0256(14) 0.0118(6) 0.0247(9) 0.0015(6) 0.0057(12) 0.0019(6)
N1B 0.0210(11) 0.0136(6) 0.0207(7) 0.0041(5) 0.0031(10) 0.0003(5)
N2A 0.0153(2) 0.0141(2) 0.0224(2) 0.0008(2) 0.0041(2) 0.0003(2)
C1A 0.0194(3) 0.0141(2) 0.0186(2) 0.0003(2) 0.0020(2) 0.0011(2)
C2A 0.0200(3) 0.0289(3) 0.0191(3) 0.0030(3) 0.0011(2) 0.0008(3)
C3A 0.0287(4) 0.0263(3) 0.0195(3) -0.0031(3) 0.0044(3) -0.0013(3)
C4A 0.0269(4) 0.0377(4) 0.0336(4) 0.0053(4) 0.0064(4) -0.0041(4)
C5A 0.0552(7) 0.0605(7) 0.0215(4) 0.0168(6) 0.0063(4) 0.0081(4)
C6A 0.0185(3) 0.0159(2) 0.0196(2) 0.0028(2) 0.0028(2) 0.0021(2)
C7A 0.0158(3) 0.0147(2) 0.0207(3) -0.0002(2) 0.0033(2) -0.0005(2)
C8A 0.0224(3) 0.0251(3) 0.0227(3) -0.0021(3) 0.0009(3) 0.0048(3)
C9A 0.0432(6) 0.0418(5) 0.0234(4) -0.0135(5) -0.0050(4) 0.0008(4)
C10A 0.0399(5) 0.0398(5) 0.0299(4) -0.0109(4) 0.0058(4) 0.0106(4)
O1C 0.0278(3) 0.0271(3) 0.0365(3) -0.0018(2) 0.0105(3) -0.0036(3)
C1C 0.0631(9) 0.0321(5) 0.0498(7) -0.0130(5) 0.0020(6) -0.0065(5)
C2C 0.0234(4) 0.0393(4) 0.0294(4) -0.0023(3) 0.0008(3) -0.0047(3)
C3C 0.0437(7) 0.0791(10) 0.0426(6) -0.0062(7) 0.0163(6) -0.0240(7)

loop_
_atom_site_label
_atom_site_fract_x
_atom_site_fract_y
_atom_site_fract_z
_atom_site_U_iso_or_equiv
_atom_site_thermal_displace_type
_atom_site_calc_flag
_atom_site_refinement_flags
_atom_site_occupancy
_atom_site_disorder_group
_atom_site_type_symbol
O1A 0.4131(2) 0.46498(4) 0.20213(4) 0.0324(2) Uani d . 1 . O
O2A 0.4223(5) 0.8049(3) 0.2105(3) 0.0306(6) Uani d P 0.50 1 O
O2B 0.4895(5) 0.8032(3) 0.2117(2) 0.0272(5) Uani d P 0.50 2 O
O3A 0.7834(4) 0.72478(11) 0.22477(10) 0.0270(3) Uani d P 0.50 1 O
O3B 0.7750(4) 0.69564(12) 0.23718(9) 0.0274(3) Uani d P 0.50 2 O
N1A 0.0110(6) 0.38369(12) 0.2450(2) 0.0207(5) Uani d PD 0.50 1 N
H1A -0.122(3) 0.3575(5) 0.2660(8) 0.031 Uiso calc PRD 0.50 1 H
H2A 0.163(3) 0.3553(5) 0.2545(8) 0.031 Uiso calc PR 0.50 1 H
H3A -0.020(4) 0.37752(15) 0.2050(6) 0.031 Uiso calc PR 0.50 1 H
N1B -0.0467(6) 0.38817(13) 0.2423(2) 0.0185(5) Uani d PD 0.50 2 N
H1B -0.192(3) 0.3715(5) 0.2620(7) 0.028 Uiso calc PRD 0.50 2 H
H2B 0.083(2) 0.3490(6) 0.2513(8) 0.028 Uiso calc PR 0.50 2 H
H3B -0.077(4) 0.3868(3) 0.2026(6) 0.028 Uiso calc PR 0.50 2 H
N2A 0.23957(12) 0.60838(4) 0.20816(3) 0.01726(10) Uani d . 1 . N
H4A 0.109(3) 0.6381(9) 0.2167(6) 0.021 Uiso d . 1 . H
C1A 0.02897(15) 0.48323(4) 0.26047(3) 0.01735(11) Uani d D 1 . C
H11A -0.13819(15) 0.51571(4) 0.25306(3) 0.021 Uiso calc R 1 1 H
C2A 0.1100(2) 0.48923(6) 0.32621(3) 0.02267(13) Uani d . 1 . C
H21A 0.1946(2) 0.54909(6) 0.33308(3) 0.027 Uiso calc R 1 . H
H22A 0.2395(2) 0.44092(6) 0.33432(3) 0.027 Uiso calc R 1 . H
C3A -0.1152(2) 0.47873(6) 0.37079(4) 0.02484(14) Uani d . 1 . C
H31A -0.2327(2) 0.42915(6) 0.35627(4) 0.030 Uiso calc R 1 . H
C4A -0.2691(2) 0.56778(8) 0.37477(5) 0.0327(2) Uani d . 1 . C
H41A -0.3336(18) 0.5842(4) 0.33510(10) 0.049(3) Uiso calc R 1 . H
H42A -0.1569(6) 0.6167(2) 0.3898(5) 0.049(3) Uiso calc R 1 . H
H43A -0.4154(12) 0.5595(2) 0.4020(4) 0.049(3) Uiso calc R 1 . H
C5A -0.0140(3) 0.45234(10) 0.43247(5) 0.0457(3) Uani d . 1 . C
H51A 0.065(2) 0.3915(4) 0.43060(12) 0.053(3) Uiso calc R 1 . H
H52A -0.1578(5) 0.4515(7) 0.46095(12) 0.053(3) Uiso calc R 1 . H
H53A 0.1153(16) 0.4971(5) 0.4454(2) 0.053(3) Uiso calc R 1 . H
C6A 0.24422(15) 0.51885(5) 0.21990(3) 0.01800(11) Uani d . 1 . C
C7A 0.43577(14) 0.65232(5) 0.17033(3) 0.01706(11) Uani d D 1 . C
H71A 0.57409(14) 0.60681(5) 0.16076(3) 0.020 Uiso calc R 1 1 H
C8A 0.3138(2) 0.68647(6) 0.11192(4) 0.02339(14) Uani d . 1 . C
H81A 0.1695(2) 0.72942(6) 0.12186(4) 0.028 Uiso calc R 1 . H
C9A 0.2032(2) 0.60580(8) 0.07652(4) 0.0361(2) Uani d . 1 . C
H91A 0.1272(19) 0.62829(12) 0.0393(2) 0.050(3) Uiso calc R 1 . H
H92A 0.0696(15) 0.5752(5) 0.1002(2) 0.050(3) Uiso calc R 1 . H
H93A 0.3420(5) 0.5623(4) 0.0674(4) 0.050(3) Uiso calc R 1 . H
C10A 0.5134(2) 0.73759(8) 0.07444(5) 0.0365(2) Uani d . 1 . C
H04A 0.4351(7) 0.7561(7) 0.0365(2) 0.062(3) Uiso calc R 1 . H
H05A 0.6615(11) 0.6975(3) 0.0667(5) 0.062(3) Uiso calc R 1 . H
H06A 0.5718(18) 0.7921(5) 0.0961(2) 0.062(3) Uiso calc R 1 . H
C11A 0.5580(3) 0.73442(9) 0.20341(7) 0.0168(2) Uiso d PD 0.50 1 C
C11B 0.5772(3) 0.72276(9) 0.21090(7) 0.0168(2) Uiso d PD 0.50 2 C
O1C 0.79845(15) 0.42531(5) 0.12635(3) 0.03048(14) Uani d . 1 . O
H1C 0.658(4) 0.4386(12) 0.1460(8) 0.046 Uiso d . 1 . H
C1C 0.6655(3) 0.26692(8) 0.11978(7) 0.0483(3) Uani d . 1 . C
H11C 0.5156(15) 0.2794(2) 0.1452(4) 0.059(3) Uiso calc R 1 . H
H12C 0.8120(9) 0.2480(5) 0.1446(4) 0.059(3) Uiso calc R 1 . H
H13C 0.623(2) 0.2179(3) 0.09162(7) 0.059(3) Uiso calc R 1 . H
C2C 0.7370(2) 0.35291(7) 0.08548(4) 0.0307(2) Uani d . 1 . C
H21C 0.5866(2) 0.37198(7) 0.06036(4) 0.037 Uiso calc R 1 . H
C3C 0.9697(3) 0.33978(13) 0.04605(7) 0.0551(4) Uani d . 1 . C
H31C 1.0064(17) 0.3968(3) 0.0247(5) 0.081(4) Uiso calc R 1 . H
H32C 0.9348(11) 0.2909(7) 0.0172(4) 0.081(4) Uiso calc R 1 . H
H33C 1.1193(7) 0.3231(10) 0.07057(10) 0.081(4) Uiso calc R 1 . H

loop_
_atom_type_symbol
_atom_type_description
_atom_type_scat_dispersion_real
_atom_type_scat_dispersion_imag
_atom_type_scat_source
C C 0.0033 0.0016 'International Tables Vol C Tables 4.2.6.8 and 6.1.1.4'
H H 0.0000 0.0000 'International Tables Vol C Tables 4.2.6.8 and 6.1.1.4'
N N 0.0061 0.0033 'International Tables Vol C Tables 4.2.6.8 and 6.1.1.4'
O O 0.0106 0.0060 'International Tables Vol C Tables 4.2.6.8 and 6.1.1.4'

loop_
_geom_angle_atom_site_label_1
_geom_angle_atom_site_label_2
_geom_angle_atom_site_label_3
_geom_angle
C1A N1A H1A 109.5(2)
C1A N1A H2A 109.47(12)
H1A N1A H2A 109.5
C1A N1A H3A 109.5(2)
H1A N1A H3A 109.5
H2A N1A H3A 109.5
C1A N1B H1B 109.5(2)
C1A N1B H2B 109.47(12)
H1B N1B H2B 109.5
C1A N1B H3B 109.5(2)
H1B N1B H3B 109.5
H2B N1B H3B 109.5
C6A N2A C7A 121.98(6)
C6A N2A H4A 119.0(9)
C7A N2A H4A 118.0(9)
N1A C1A C6A 103.8(2)
N1B C1A C6A 110.1(2)
N1A C1A C2A 107.1(2)
N1B C1A C2A 112.7(2)
C6A C1A C2A 110.68(6)
N1A C1A H11A 111.63(12)
C6A C1A H11A 111.63(4)
C2A C1A H11A 111.63(4)
C1A C2A C3A 114.24(7)
C1A C2A H21A 108.70(4)
C3A C2A H21A 108.70(5)
C1A C2A H22A 108.70(4)
C3A C2A H22A 108.70(5)
H21A C2A H22A 107.6
C4A C3A C5A 109.89(8)
C4A C3A C2A 110.26(8)
C5A C3A C2A 110.69(9)
C4A C3A H31A 108.65(6)
C5A C3A H31A 108.65(7)
C2A C3A H31A 108.65(5)
C3A C4A H41A 109.47(5)
C3A C4A H42A 109.47(6)
H41A C4A H42A 109.5
C3A C4A H43A 109.47(5)
H41A C4A H43A 109.5
H42A C4A H43A 109.5
C3A C5A H51A 109.47(6)
C3A C5A H52A 109.47(6)
H51A C5A H52A 109.5
C3A C5A H53A 109.47(7)
H51A C5A H53A 109.5
H52A C5A H53A 109.5
O1A C6A N2A 124.82(7)
O1A C6A C1A 119.15(6)
N2A C6A C1A 115.98(6)
N2A C7A C8A 110.50(6)
N2A C7A C11A 110.14(8)
C8A C7A C11A 108.95(8)
N2A C7A C11B 106.01(8)
C8A C7A C11B 118.44(8)
N2A C7A H71A 109.07(3)
C8A C7A H71A 109.07(4)
C11A C7A H71A 109.07(7)
C10A C8A C9A 110.11(8)
C10A C8A C7A 110.52(7)
C9A C8A C7A 110.17(7)
C10A C8A H81A 108.66(6)
C9A C8A H81A 108.66(6)
C7A C8A H81A 108.66(4)
C8A C9A H91A 109.47(5)
C8A C9A H92A 109.47(5)
H91A C9A H92A 109.5
C8A C9A H93A 109.47(6)
H91A C9A H93A 109.5
H92A C9A H93A 109.5
C8A C10A H04A 109.47(6)
C8A C10A H05A 109.47(6)
H04A C10A H05A 109.5
C8A C10A H06A 109.47(6)
H04A C10A H06A 109.5
H05A C10A H06A 109.5
O2A C11A O3A 123.8(2)
O2A C11A C7A 118.0(2)
O3A C11A C7A 118.09(13)
O3B C11B O2B 125.8(2)
O3B C11B C7A 116.88(14)
O2B C11B C7A 117.2(2)
C2C O1C H1C 107.6(11)
C2C C1C H11C 109.47(7)
C2C C1C H12C 109.47(8)
H11C C1C H12C 109.5
C2C C1C H13C 109.47(6)
H11C C1C H13C 109.5
H12C C1C H13C 109.5
O1C C2C C3C 106.98(9)
O1C C2C C1C 109.91(9)
C3C C2C C1C 112.74(12)
O1C C2C H21C 109.05(5)
C3C C2C H21C 109.05(8)
C1C C2C H21C 109.05(8)
C2C C3C H31C 109.47(9)
C2C C3C H32C 109.47(7)
H31C C3C H32C 109.5
C2C C3C H33C 109.47(8)
H31C C3C H33C 109.5
H32C C3C H33C 109.5

loop_
_geom_bond_atom_site_label_1
_geom_bond_atom_site_label_2
_geom_bond_distance
O1A C6A 1.2414(9)
O2A C11A 1.256(4)
O2B C11B 1.260(4)
O3A C11A 1.268(3)
O3B C11B 1.245(3)
N1A C1A 1.4984(14)
N1A H1A .915(13)
N1A H2A .915(13)
N1A H3A .915(13)
N1B C1A 1.4999(14)
N1B H1B .903(13)
N1B H2B .903(13)
N1B H3B .903(13)
N2A C6A 1.3348(9)
N2A C7A 1.4701(9)
N2A H4A .827(14)
C1A C6A 1.5289(10)
C1A C2A 1.5349(11)
C1A H11A 1.00
C2A C3A 1.5425(12)
C2A H21A .99
C2A H22A .99
C3A C4A 1.5279(14)
C3A C5A 1.5281(14)
C3A H31A 1.00
C4A H41A .98
C4A H42A .98
C4A H43A .98
C5A H51A .98
C5A H52A .98
C5A H53A .98
C7A C8A 1.5370(11)
C7A C11A 1.5457(13)
C7A C11B 1.5563(13)
C7A H71A 1.00
C8A C10A 1.5264(13)
C8A C9A 1.5319(14)
C8A H81A 1.00
C9A H91A .98
C9A H92A .98
C9A H93A .98
C10A H04A .98
C10A H05A .98
C10A H06A .98
O1C C2C 1.4354(12)
O1C H1C .87(2)
C1C C2C 1.519(2)
C1C H11C .98
C1C H12C .98
C1C H13C .98
C2C C3C 1.505(2)
C2C H21C 1.00
C3C H31C .98
C3C H32C .98
C3C H33C .98

loop_
_geom_torsion_atom_site_label_1
_geom_torsion_atom_site_label_2
_geom_torsion_atom_site_label_3
_geom_torsion_atom_site_label_4
_geom_torsion
N1A C1A C2A C3A -82.5(2)
N1B C1A C2A C3A -71.2(2)
C6A C1A C2A C3A 165.05(7)
C1A C2A C3A C4A -77.88(9)
C1A C2A C3A C5A 160.31(9)
C7A N2A C6A O1A 2.03(13)
C7A N2A C6A C1A 179.37(6)
N1A C1A C6A O1A -26.0(2)
N1B C1A C6A O1A -36.6(2)
C2A C1A C6A O1A 88.61(9)
N1A C1A C6A N2A 156.5(2)
N1B C1A C6A N2A 145.9(2)
C2A C1A C6A N2A -88.89(8)
C6A N2A C7A C8A 112.83(8)
C6A N2A C7A C11A -126.74(9)
C6A N2A C7A C11B -117.65(9)
N2A C7A C8A C10A 176.30(7)
C11A C7A C8A C10A 55.17(11)
C11B C7A C8A C10A 53.79(12)
N2A C7A C8A C9A -61.79(9)
C11A C7A C8A C9A 177.07(10)
C11B C7A C8A C9A 175.70(10)
N2A C7A C11A O2A -71.5(3)
C8A C7A C11A O2A 49.8(3)
C11B C7A C11A O2A -137.5(9)
N2A C7A C11A O3A 104.4(2)
C8A C7A C11A O3A -134.3(2)
C11B C7A C11A O3A 38.4(7)
N2A C7A C11B O3B 92.0(2)
C8A C7A C11B O3B -143.2(2)
C11A C7A C11B O3B -151.1(9)
N2A C7A C11B O2B -91.6(3)
C8A C7A C11B O2B 33.1(3)
C11A C7A C11B O2B 25.2(7)
